data_4308500
loop_
_publ_author_name
'Xin-Yi Wang'
'Hai-Yan Wei'
'Zhe-Ming Wang'
'Zhi-Da Chen'
'Song Gao'

_publ_section_title
;
Formate The Analogue of Azide: Structural and Magnetic Properties of
M(HCOO)2(4,4'-bpy).nH2O (M = Mn, Co, Ni; n= 0, 5)
;
_journal_name_full 'Inorganic Chemistry'
_journal_page_first 572
_journal_page_last 583
_journal_paper_doi 10.1021/ic049170t
_journal_volume 44
_journal_year 2005
_chemical_absolute_configuration rm
_chemical_formula_moiety 'C12 H10 Mn N2 O4'
_chemical_formula_sum 'C12 H10 Mn N2 O4'
_chemical_formula_weight 301.16
_chemical_name_common Mn-formate-Bipyridine
_chemical_name_systematic
; 
 ? 
;
_space_group_IT_number 92
_symmetry_cell_setting tetragonal
_symmetry_space_group_name_Hall 'P 4abw 2nw'
_symmetry_space_group_name_H-M 'P 41 21 2'
_atom_sites_solution_hydrogens geom
_atom_sites_solution_primary direct
_atom_sites_solution_secondary difmap
_audit_creation_method SHELXL-97
_cell_angle_alpha 90.00
_cell_angle_beta 90.00
_cell_angle_gamma 90.00
_cell_formula_units_Z 4
_cell_length_a 8.1469(2)
_cell_length_b 8.1469(2)
_cell_length_c 17.8046(5)
_cell_measurement_reflns_used 8041
_cell_measurement_temperature 293(2)
_cell_measurement_theta_max 27.485
_cell_measurement_theta_min 3.395
_cell_volume 1181.73(5)
_computing_cell_refinement 'HKL Scalepack (Otwinowski & Minor, 1997)'
_computing_data_collection 'KappaCCD (Nonius B. V., 1998)'
_computing_data_reduction 'HKL Denzo (Otwinowski & Minor, 1997) & maXus (Mackay et al., 1998)'
_computing_molecular_graphics 'Bruker SHELXTL V5.1 (Sheldrick, 1998)'
_computing_publication_material 'SHELXL-97 (Sheldrick, 1997)'
_computing_structure_refinement 'SHELXL-97 (Sheldrick, 1997)'
_computing_structure_solution 'SHELXS-97 (Sheldrick, 1990)'
_diffrn_ambient_temperature 293(2)
_diffrn_detector_area_resol_mean 0.76
_diffrn_measured_fraction_theta_full 0.998
_diffrn_measured_fraction_theta_max 0.998
_diffrn_measurement_device_type 'NONIUS KappaCCD'
_diffrn_measurement_method CCD
_diffrn_radiation_monochromator graphite
_diffrn_radiation_source 'fine-focus sealed tube'
_diffrn_radiation_type MoK\a
_diffrn_radiation_wavelength 0.71073
_diffrn_reflns_av_R_equivalents 0.0524
_diffrn_reflns_av_sigmaI/netI 0.0394
_diffrn_reflns_limit_h_max 10
_diffrn_reflns_limit_h_min -10
_diffrn_reflns_limit_k_max 10
_diffrn_reflns_limit_k_min -10
_diffrn_reflns_limit_l_max 23
_diffrn_reflns_limit_l_min -23
_diffrn_reflns_number 14195
_diffrn_reflns_theta_full 27.46
_diffrn_reflns_theta_max 27.46
_diffrn_reflns_theta_min 3.54
_exptl_absorpt_coefficient_mu 1.128
_exptl_absorpt_correction_T_max 0.720
_exptl_absorpt_correction_T_min 0.673
_exptl_absorpt_correction_type empirical
_exptl_absorpt_process_details '(Blessing, 1995, 1997)'
_exptl_crystal_colour 'pale yellow'
_exptl_crystal_density_diffrn 1.693
_exptl_crystal_density_method 'not measured'
_exptl_crystal_description block
_exptl_crystal_F_000 612
_exptl_crystal_size_max 0.5
_exptl_crystal_size_mid 0.4
_exptl_crystal_size_min 0.3
_refine_diff_density_max 0.221
_refine_diff_density_min -0.175
_refine_diff_density_rms 0.041
_refine_ls_abs_structure_details 'Flack H D (1983), Acta Cryst. A39, 876-881'
_refine_ls_abs_structure_Flack -0.02(2)
_refine_ls_extinction_coef 0.0177(11)
_refine_ls_extinction_expression Fc^*^=kFc[1+0.001xFc^2^\l^3^/sin(2\q)]^-1/4^
_refine_ls_extinction_method SHELXL
_refine_ls_goodness_of_fit_ref 0.961
_refine_ls_hydrogen_treatment mixed
_refine_ls_matrix_type full
_refine_ls_number_parameters 90
_refine_ls_number_reflns 1358
_refine_ls_number_restraints 0
_refine_ls_restrained_S_all 0.961
_refine_ls_R_factor_all 0.0375
_refine_ls_R_factor_gt 0.0243
_refine_ls_shift/su_max 0.000
_refine_ls_shift/su_mean 0.000
_refine_ls_structure_factor_coef Fsqd
_refine_ls_weighting_details 'calc w=1/[\s^2^(Fo^2^)+(0.0224P)^2^+0.0000P] where P=(Fo^2^+2Fc^2^)/3'
_refine_ls_weighting_scheme calc
_refine_ls_wR_factor_gt 0.0458
_refine_ls_wR_factor_ref 0.0473
_reflns_number_gt 1052
_reflns_number_total 1358
_reflns_threshold_expression >2sigma(I)
_cod_data_source_file ic049170tsi20040625_101613_1.cif
_cod_data_source_block Mn-CHOO-bpy-1-Mn
_cod_database_code 4308500

loop_
_symmetry_equiv_pos_as_xyz
'x, y, z'
'-x, -y, z+1/2'
'-y+1/2, x+1/2, z+1/4'
'y+1/2, -x+1/2, z+3/4'
'-x+1/2, y+1/2, -z+1/4'
'x+1/2, -y+1/2, -z+3/4'
'y, x, -z'
'-y, -x, -z+1/2'

loop_
_atom_site_label
_atom_site_type_symbol
_atom_site_fract_x
_atom_site_fract_y
_atom_site_fract_z
_atom_site_U_iso_or_equiv
_atom_site_adp_type
_atom_site_occupancy
_atom_site_symmetry_multiplicity
_atom_site_calc_flag
_atom_site_refinement_flags
_atom_site_disorder_assembly
_atom_site_disorder_group
Mn1 Mn 0.25991(3) 0.25991(3) 0.0000 0.02131(12) Uani 1 2 d S . .
O1 O 0.12556(15) 0.40041(16) 0.08716(7) 0.0368(3) Uani 1 1 d . . .
O2 O 0.10093(15) 0.60395(15) 0.17023(7) 0.0335(3) Uani 1 1 d . . .
N1 N 0.45399(13) 0.45399(13) 0.0000 0.0259(4) Uani 1 2 d S . .
N2 N 1.06538(14) 1.06538(14) 0.0000 0.0298(5) Uani 1 2 d S . .
C1 C 0.1719(2) 0.5226(2) 0.12144(9) 0.0343(5) Uani 1 1 d . . .
H1 H 0.2763 0.5596 0.1088 0.041 Uiso 1 1 calc R . .
C2 C 0.5954(2) 0.4330(2) 0.03682(10) 0.0316(4) Uani 1 1 d . . .
H2 H 0.6109 0.3364 0.0638 0.038 Uiso 1 1 calc R . .
C3 C 0.7194(2) 0.5480(2) 0.03661(10) 0.0334(5) Uani 1 1 d . . .
H3 H 0.8181 0.5265 0.0609 0.040 Uiso 1 1 calc R . .
C4 C 0.69558(18) 0.69558(18) 0.0000 0.0268(6) Uani 1 2 d S . .
C5 C 0.82459(19) 0.82459(19) 0.0000 0.0269(5) Uani 1 2 d S . .
C6 C 0.98731(19) 0.7840(2) -0.01335(10) 0.0328(5) Uani 1 1 d . . .
H6 H 1.0182 0.6757 -0.0219 0.039 Uiso 1 1 calc R . .
C7 C 1.1017(2) 0.9080(2) -0.01362(10) 0.0351(4) Uani 1 1 d . . .
H7 H 1.2103 0.8811 -0.0238 0.042 Uiso 1 1 calc R . .

loop_
_atom_site_aniso_label
_atom_site_aniso_U_11
_atom_site_aniso_U_22
_atom_site_aniso_U_33
_atom_site_aniso_U_23
_atom_site_aniso_U_13
_atom_site_aniso_U_12
Mn1 0.01937(14) 0.01937(14) 0.02517(18) -0.00065(13) 0.00065(13) -0.00344(18)
O1 0.0369(8) 0.0327(8) 0.0407(8) -0.0167(7) 0.0056(6) -0.0056(7)
O2 0.0297(8) 0.0344(8) 0.0363(7) -0.0131(6) 0.0011(6) 0.0025(7)
N1 0.0226(6) 0.0226(6) 0.0326(12) 0.0008(8) -0.0008(8) -0.0048(8)
N2 0.0226(6) 0.0226(6) 0.0442(13) -0.0024(8) 0.0024(8) -0.0045(8)
C1 0.0261(10) 0.0436(13) 0.0332(11) -0.0073(10) 0.0024(9) -0.0034(9)
C2 0.0288(10) 0.0225(10) 0.0436(11) 0.0066(9) -0.0017(9) -0.0045(7)
C3 0.0238(10) 0.0314(10) 0.0450(11) 0.0056(9) -0.0087(9) -0.0042(8)
C4 0.0251(8) 0.0251(8) 0.0301(13) -0.0024(9) 0.0024(9) -0.0051(9)
C5 0.0259(8) 0.0259(8) 0.0289(14) 0.0033(9) -0.0033(9) -0.0054(10)
C6 0.0269(9) 0.0196(9) 0.0519(13) -0.0016(9) 0.0024(9) -0.0019(7)
C7 0.0192(9) 0.0268(9) 0.0593(13) -0.0026(10) 0.0046(10) -0.0012(6)

loop_
_atom_type_symbol
_atom_type_description
_atom_type_scat_dispersion_real
_atom_type_scat_dispersion_imag
_atom_type_scat_source
C C 0.0033 0.0016 'International Tables Vol C Tables 4.2.6.8 and 6.1.1.4'
H H 0.0000 0.0000 'International Tables Vol C Tables 4.2.6.8 and 6.1.1.4'
N N 0.0061 0.0033 'International Tables Vol C Tables 4.2.6.8 and 6.1.1.4'
O O 0.0106 0.0060 'International Tables Vol C Tables 4.2.6.8 and 6.1.1.4'
Mn Mn 0.3368 0.7283 'International Tables Vol C Tables 4.2.6.8 and 6.1.1.4'

loop_
_geom_angle_atom_site_label_1
_geom_angle_atom_site_label_2
_geom_angle_atom_site_label_3
_geom_angle
_geom_angle_site_symmetry_1
_geom_angle_site_symmetry_3
_geom_angle_publ_flag
O2 Mn1 O2 175.00(7) 5_545 4_454 ?
O2 Mn1 N2 87.50(3) 5_545 1_445 ?
O2 Mn1 N2 87.50(3) 4_454 1_445 ?
O2 Mn1 O1 95.73(5) 5_545 . ?
O2 Mn1 O1 84.35(5) 4_454 . ?
N2 Mn1 O1 90.91(4) 1_445 . ?
O2 Mn1 O1 84.35(5) 5_545 7 ?
O2 Mn1 O1 95.73(5) 4_454 7 ?
N2 Mn1 O1 90.91(4) 1_445 7 ?
O1 Mn1 O1 178.17(7) . 7 ?
O2 Mn1 N1 92.50(3) 5_545 . ?
O2 Mn1 N1 92.50(3) 4_454 . ?
N2 Mn1 N1 180.00(4) 1_445 . ?
O1 Mn1 N1 89.09(4) . . ?
O1 Mn1 N1 89.09(4) 7 . ?
C1 O1 Mn1 127.94(13) . . ?
C1 O2 Mn1 121.21(12) . 3 ?
C2 N1 C2 117.47(19) . 7 ?
C2 N1 Mn1 121.26(10) . . ?
C2 N1 Mn1 121.26(10) 7 . ?
C7 N2 C7 117.2(2) . 7 ?
C7 N2 Mn1 121.42(10) . 1_665 ?
C7 N2 Mn1 121.42(10) 7 1_665 ?
O1 C1 O2 129.82(18) . . ?
N1 C2 C3 122.91(16) . . ?
C2 C3 C4 119.39(17) . . ?
C3 C4 C3 117.8(2) . 7 ?
C3 C4 C5 121.09(11) . . ?
C3 C4 C5 121.09(11) 7 . ?
C6 C5 C6 119.1(2) 7 . ?
C6 C5 C4 120.47(10) 7 . ?
C6 C5 C4 120.47(10) . . ?
C5 C6 C7 118.22(16) . . ?
C6 C7 N2 123.66(16) . . ?

loop_
_geom_bond_atom_site_label_1
_geom_bond_atom_site_label_2
_geom_bond_distance
_geom_bond_site_symmetry_2
_geom_bond_publ_flag
Mn1 O2 2.2174(11) 5_545 ?
Mn1 O2 2.2174(11) 4_454 ?
Mn1 N2 2.2412(17) 1_445 ?
Mn1 O1 2.2173(12) . ?
Mn1 O1 2.2173(12) 7 ?
Mn1 N1 2.2361(16) . ?
O1 C1 1.2271(19) . ?
O2 C1 1.236(2) . ?
O2 Mn1 2.2174(11) 3 ?
N1 C2 1.3367(18) . ?
N1 C2 1.3367(18) 7 ?
N2 C7 1.3378(18) . ?
N2 C7 1.3378(18) 7 ?
N2 Mn1 2.2412(17) 1_665 ?
C2 C3 1.378(2) . ?
C3 C4 1.3812(19) . ?
C4 C3 1.3812(19) 7 ?
C4 C5 1.486(3) . ?
C5 C6 1.3868(18) 7 ?
C5 C6 1.3868(18) . ?
C6 C7 1.375(2) . ?
